data_2201203
loop_
_publ_author_name
'Dee, Cathleen M.'
'Tiekink, Edward R. T.'

_publ_section_title
'[\m-1,1'-Bis(diphenylphosphino)ferrocene-<i>P,P</i>']bis[bis(<i>N,N</i>-diethyldithiocarbamato-<i>S,S</i>')cadmium(II)]'
_journal_issue 4
_journal_name_full 'Acta Crystallographica Section E'
_journal_page_first m136
_journal_page_last m138
_journal_paper_doi 10.1107/S1600536802003604
_journal_volume 58
_journal_year 2002
_chemical_formula_moiety 'C54 H68 Cd2 Fe N4 P2 S8'
_chemical_formula_sum 'C54 H68 Cd2 Fe N4 P2 S8'
_chemical_formula_weight 1372.19
_chemical_name_systematic
;
 ?
;
_space_group_IT_number 15
_symmetry_cell_setting monoclinic
_symmetry_space_group_name_Hall '-C 2yc'
_symmetry_space_group_name_H-M 'C 1 2/c 1'
_atom_sites_solution_hydrogens geom
_atom_sites_solution_primary direct
_atom_sites_solution_secondary difmap
_audit_creation_method SHELXL-97
_cell_angle_alpha 90
_cell_angle_beta 98.4820(10)
_cell_angle_gamma 90
_cell_formula_units_Z 4
_cell_length_a 16.6641(6)
_cell_length_b 13.1396(5)
_cell_length_c 27.8664(11)
_cell_measurement_reflns_used 24873
_cell_measurement_temperature 223(2)
_cell_measurement_theta_max 30.1
_cell_measurement_theta_min 1.5
_cell_volume 6034.9(4)
_computing_cell_refinement 'SAINT (Bruker, 2000)'
_computing_data_collection 'SMART (Bruker, 2000)'
_computing_data_reduction 'SHELXTL (Bruker, 2000)'
_computing_molecular_graphics 'ORTEPII (Johnson, 1976)'
_computing_publication_material SHELXL97
_computing_structure_refinement 'SHELXL97 (Sheldrick, 1997)'
_computing_structure_solution 'DIRDIF92 PATTY (Beurskens et al., 1992)'
_diffrn_ambient_temperature 223(2)
_diffrn_measured_fraction_theta_full 0.993
_diffrn_measured_fraction_theta_max 0.993
_diffrn_measurement_device_type 'Bruker AXS SMART CCD'
_diffrn_measurement_method \w
_diffrn_radiation_monochromator graphite
_diffrn_radiation_source 'fine-focus sealed tube'
_diffrn_radiation_type MoK\a
_diffrn_radiation_wavelength 0.71069
_diffrn_reflns_av_R_equivalents 0.031
_diffrn_reflns_av_sigmaI/netI 0.035
_diffrn_reflns_limit_h_max 14
_diffrn_reflns_limit_h_min -23
_diffrn_reflns_limit_k_max 18
_diffrn_reflns_limit_k_min -17
_diffrn_reflns_limit_l_max 39
_diffrn_reflns_limit_l_min -37
_diffrn_reflns_number 24873
_diffrn_reflns_theta_full 30.1
_diffrn_reflns_theta_max 30.1
_diffrn_reflns_theta_min 1.5
_diffrn_standards_decay_% 0
_diffrn_standards_number 0
_exptl_absorpt_coefficient_mu 1.304
_exptl_absorpt_correction_T_max 0.741
_exptl_absorpt_correction_T_min 0.573
_exptl_absorpt_correction_type multi-scan
_exptl_absorpt_process_details '(SADABS; Bruker, 2000)'
_exptl_crystal_colour pale-yellow
_exptl_crystal_density_diffrn 1.510
_exptl_crystal_density_method 'not measured'
_exptl_crystal_description block
_exptl_crystal_F_000 2800
_exptl_crystal_size_max 0.42
_exptl_crystal_size_mid 0.23
_exptl_crystal_size_min 0.23
_refine_diff_density_max 0.71
_refine_diff_density_min -0.32
_refine_ls_extinction_method none
_refine_ls_goodness_of_fit_ref 0.95
_refine_ls_hydrogen_treatment constr
_refine_ls_matrix_type full
_refine_ls_number_parameters 323
_refine_ls_number_reflns 8787
_refine_ls_number_restraints 0
_refine_ls_restrained_S_all 0.95
_refine_ls_R_factor_all 0.041
_refine_ls_R_factor_gt 0.031
_refine_ls_shift/su_max 0.001
_refine_ls_shift/su_mean 0.000
_refine_ls_structure_factor_coef Fsqd
_refine_ls_weighting_details 'calc w = 1/[\s^2^(Fo^2^)+(0.0404P)^2^] where P = (Fo^2^+2Fc^2^)/3'
_refine_ls_weighting_scheme calc
_refine_ls_wR_factor_gt 0.071
_refine_ls_wR_factor_ref 0.074
_reflns_number_gt 7066
_reflns_number_total 8787
_reflns_threshold_expression I>2\s(I)
_cod_data_source_file ww6010.cif
_cod_data_source_block I
_cod_original_sg_symbol_H-M 'C 2/c'
_cod_database_code 2201203
_cod_database_fobs_code 2201203

loop_
_symmetry_equiv_pos_as_xyz
'x, y, z'
'-x, y, -z+1/2'
'x+1/2, y+1/2, z'
'-x+1/2, y+1/2, -z+1/2'
'-x, -y, -z'
'x, -y, z-1/2'
'-x+1/2, -y+1/2, -z'
'x+1/2, -y+1/2, z-1/2'

loop_
_atom_site_label
_atom_site_fract_x
_atom_site_fract_y
_atom_site_fract_z
_atom_site_U_iso_or_equiv
_atom_site_adp_type
_atom_site_calc_flag
_atom_site_refinement_flags
_atom_site_occupancy
_atom_site_disorder_assembly
_atom_site_disorder_group
_atom_site_type_symbol
Cd 0.214866(8) 0.034561(11) 0.127986(5) 0.03017(5) Uani d . 1 . . Cd
Fe 0.2500 0.2500 0.0000 0.02823(9) Uani d S 1 . . Fe
S1 0.23792(3) -0.14740(4) 0.095223(18) 0.03608(12) Uani d . 1 . . S
S2 0.10837(3) -0.00617(4) 0.05161(2) 0.03971(13) Uani d . 1 . . S
S3 0.12781(3) 0.14280(5) 0.17920(2) 0.03962(12) Uani d . 1 . . S
S4 0.27831(3) 0.03239(4) 0.220067(18) 0.03501(11) Uani d . 1 . . S
P1 0.33957(3) 0.13779(4) 0.103487(17) 0.02560(10) Uani d . 1 . . P
N1 0.12928(10) -0.19157(12) 0.01805(6) 0.0319(3) Uani d . 1 . . N
N2 0.21166(10) 0.17880(13) 0.26649(6) 0.0344(4) Uani d . 1 . . N
C1 0.15553(11) -0.12256(14) 0.05151(7) 0.0276(4) Uani d . 1 . . C
C2 0.06287(13) -0.16968(18) -0.02157(8) 0.0437(5) Uani d . 1 . . C
H2a 0.0252 -0.1212 -0.0101 0.0606(14) Uiso calc R 1 . . H
H2b 0.0329 -0.2326 -0.0308 0.0606(14) Uiso calc R 1 . . H
C3 0.09371(17) -0.1262(3) -0.06539(9) 0.0705(9) Uani d . 1 . . C
H3a 0.0483 -0.1133 -0.0907 0.0727(16) Uiso calc R 1 . . H
H3b 0.1305 -0.1743 -0.0771 0.0727(16) Uiso calc R 1 . . H
H3c 0.1222 -0.0629 -0.0566 0.0727(16) Uiso calc R 1 . . H
C4 0.16098(13) -0.29614(15) 0.01951(8) 0.0372(4) Uani d . 1 . . C
H4a 0.2175 -0.2963 0.0354 0.0606(14) Uiso calc R 1 . . H
H4b 0.1600 -0.3212 -0.0137 0.0606(14) Uiso calc R 1 . . H
C5 0.11155(17) -0.36621(18) 0.04653(10) 0.0559(7) Uani d . 1 . . C
H5a 0.1341 -0.4343 0.0471 0.0727(16) Uiso calc R 1 . . H
H5b 0.0559 -0.3674 0.0303 0.0727(16) Uiso calc R 1 . . H
H5c 0.1129 -0.3419 0.0795 0.0727(16) Uiso calc R 1 . . H
C6 0.20633(11) 0.12390(14) 0.22640(7) 0.0296(4) Uani d . 1 . . C
C7 0.27885(14) 0.16568(18) 0.30685(7) 0.0431(5) Uani d . 1 . . C
H7a 0.2961 0.0943 0.3085 0.0606(14) Uiso calc R 1 . . H
H7b 0.2598 0.1827 0.3375 0.0606(14) Uiso calc R 1 . . H
C8 0.35024(15) 0.2324(2) 0.30057(10) 0.0579(7) Uani d . 1 . . C
H8a 0.3934 0.2217 0.3275 0.0727(16) Uiso calc R 1 . . H
H8b 0.3336 0.3032 0.2997 0.0727(16) Uiso calc R 1 . . H
H8c 0.3696 0.2151 0.2704 0.0727(16) Uiso calc R 1 . . H
C9 0.15626(14) 0.26379(17) 0.27244(8) 0.0442(5) Uani d . 1 . . C
H9a 0.1307 0.2868 0.2403 0.0606(14) Uiso calc R 1 . . H
H9b 0.1877 0.3207 0.2882 0.0606(14) Uiso calc R 1 . . H
C10 0.09164(16) 0.2353(2) 0.30181(11) 0.0631(7) Uani d . 1 . . C
H10a 0.0569 0.2936 0.3046 0.0727(16) Uiso calc R 1 . . H
H10b 0.1165 0.2141 0.3339 0.0727(16) Uiso calc R 1 . . H
H10c 0.0596 0.1798 0.2860 0.0727(16) Uiso calc R 1 . . H
C11 0.33543(11) 0.16171(14) 0.03954(7) 0.0281(4) Uani d . 1 . . C
C12 0.28745(11) 0.10210(15) 0.00344(7) 0.0312(4) Uani d . 1 . . C
H12 0.2559 0.0453 0.0091 0.0485(11) Uiso calc R 1 . . H
C13 0.29550(14) 0.14331(17) -0.04255(7) 0.0401(5) Uani d . 1 . . C
H13 0.2703 0.1183 -0.0727 0.0485(11) Uiso calc R 1 . . H
C14 0.34752(13) 0.22784(18) -0.03557(8) 0.0414(5) Uani d . 1 . . C
H14 0.3628 0.2692 -0.0602 0.0485(11) Uiso calc R 1 . . H
C15 0.37313(11) 0.24022(16) 0.01491(8) 0.0358(4) Uani d . 1 . . C
H15 0.4084 0.2908 0.0296 0.0485(11) Uiso calc R 1 . . H
C16 0.36928(12) 0.25703(14) 0.13385(7) 0.0322(4) Uani d . 1 . . C
C17 0.44381(14) 0.30290(16) 0.13093(9) 0.0462(5) Uani d . 1 . . C
H17 0.4800 0.2723 0.1124 0.0485(11) Uiso calc R 1 . . H
C18 0.46491(18) 0.3928(2) 0.15502(12) 0.0659(8) Uani d . 1 . . C
H18 0.5149 0.4239 0.1526 0.0485(11) Uiso calc R 1 . . H
C19 0.4127(2) 0.4367(2) 0.18256(12) 0.0751(9) Uani d . 1 . . C
H19 0.4276 0.4974 0.1995 0.0485(11) Uiso calc R 1 . . H
C20 0.3386(2) 0.3930(2) 0.18574(10) 0.0657(8) Uani d . 1 . . C
H20 0.3030 0.4242 0.2045 0.0485(11) Uiso calc R 1 . . H
C21 0.31637(15) 0.30330(16) 0.16145(8) 0.0440(5) Uani d . 1 . . C
H21 0.2657 0.2736 0.1636 0.0485(11) Uiso calc R 1 . . H
C22 0.42824(11) 0.05673(14) 0.11904(7) 0.0278(4) Uani d . 1 . . C
C23 0.45219(13) -0.00965(16) 0.08529(8) 0.0376(5) Uani d . 1 . . C
H23 0.4244 -0.0104 0.0534 0.0485(11) Uiso calc R 1 . . H
C24 0.51713(14) -0.07522(17) 0.09837(9) 0.0468(6) Uani d . 1 . . C
H24 0.5331 -0.1201 0.0753 0.0485(11) Uiso calc R 1 . . H
C25 0.55817(13) -0.07481(17) 0.14505(10) 0.0468(6) Uani d . 1 . . C
H25 0.6023 -0.1190 0.1537 0.0485(11) Uiso calc R 1 . . H
C26 0.53476(14) -0.01024(19) 0.17883(9) 0.0479(6) Uani d . 1 . . C
H26 0.5628 -0.0101 0.2107 0.0485(11) Uiso calc R 1 . . H
C27 0.46940(13) 0.05540(17) 0.16620(8) 0.0393(5) Uani d . 1 . . C
H27 0.4531 0.0990 0.1897 0.0485(11) Uiso calc R 1 . . H

loop_
_atom_site_aniso_label
_atom_site_aniso_U_11
_atom_site_aniso_U_22
_atom_site_aniso_U_33
_atom_site_aniso_U_12
_atom_site_aniso_U_13
_atom_site_aniso_U_23
Cd 0.03295(8) 0.03153(8) 0.02601(7) 0.00076(5) 0.00432(5) -0.00295(5)
Fe 0.0303(2) 0.0310(2) 0.02509(18) 0.01250(15) 0.00959(15) 0.00529(15)
S1 0.0473(3) 0.0300(2) 0.0284(2) 0.0086(2) -0.0028(2) -0.00077(19)
S2 0.0369(3) 0.0331(3) 0.0452(3) 0.0080(2) -0.0069(2) -0.0086(2)
S3 0.0325(3) 0.0519(3) 0.0338(3) 0.0094(2) 0.0029(2) -0.0060(2)
S4 0.0436(3) 0.0346(3) 0.0259(2) 0.0113(2) 0.0021(2) -0.00141(19)
P1 0.0262(2) 0.0253(2) 0.0253(2) 0.00427(17) 0.00366(17) 0.00084(18)
N1 0.0314(8) 0.0313(8) 0.0326(8) -0.0018(6) 0.0040(7) -0.0041(7)
N2 0.0400(9) 0.0335(9) 0.0300(8) 0.0027(7) 0.0058(7) -0.0049(7)
C1 0.0292(9) 0.0273(9) 0.0275(9) -0.0017(7) 0.0081(7) 0.0004(7)
C2 0.0324(11) 0.0482(13) 0.0467(13) 0.0012(9) -0.0063(9) -0.0146(10)
C3 0.0634(18) 0.110(3) 0.0353(13) 0.0269(16) -0.0023(12) 0.0031(15)
C4 0.0431(12) 0.0304(10) 0.0395(11) 0.0005(8) 0.0109(9) -0.0088(8)
C5 0.0726(18) 0.0346(12) 0.0655(17) -0.0045(11) 0.0266(14) -0.0018(11)
C6 0.0335(10) 0.0284(9) 0.0282(9) -0.0007(7) 0.0083(7) 0.0014(7)
C7 0.0531(13) 0.0471(13) 0.0273(10) 0.0033(10) -0.0003(9) -0.0090(9)
C8 0.0513(15) 0.0626(17) 0.0561(16) -0.0060(12) -0.0040(12) -0.0105(13)
C9 0.0572(14) 0.0338(11) 0.0418(12) 0.0041(10) 0.0077(10) -0.0062(9)
C10 0.0580(17) 0.0684(18) 0.0671(18) 0.0151(13) 0.0233(14) 0.0014(14)
C11 0.0284(9) 0.0294(9) 0.0272(9) 0.0092(7) 0.0068(7) 0.0037(7)
C12 0.0331(10) 0.0321(10) 0.0286(9) 0.0121(8) 0.0056(8) 0.0013(7)
C13 0.0483(12) 0.0467(12) 0.0264(10) 0.0251(10) 0.0094(9) 0.0014(9)
C14 0.0413(12) 0.0506(13) 0.0368(11) 0.0235(10) 0.0204(9) 0.0159(10)
C15 0.0284(10) 0.0398(11) 0.0417(11) 0.0101(8) 0.0135(8) 0.0097(9)
C16 0.0379(11) 0.0255(9) 0.0313(10) 0.0055(8) -0.0007(8) 0.0002(7)
C17 0.0399(12) 0.0335(11) 0.0621(15) -0.0004(9) -0.0024(10) -0.0030(10)
C18 0.0681(18) 0.0390(14) 0.084(2) -0.0117(12) -0.0098(16) -0.0020(14)
C19 0.120(3) 0.0306(13) 0.069(2) -0.0041(16) -0.0057(19) -0.0146(13)
C20 0.112(3) 0.0373(13) 0.0512(16) 0.0147(15) 0.0232(16) -0.0082(12)
C21 0.0639(15) 0.0326(11) 0.0375(11) 0.0097(10) 0.0141(10) 0.0005(9)
C22 0.0231(9) 0.0255(9) 0.0347(10) 0.0022(7) 0.0039(7) 0.0035(7)
C23 0.0348(11) 0.0352(11) 0.0418(12) 0.0078(8) 0.0017(9) -0.0038(9)
C24 0.0413(12) 0.0346(11) 0.0655(16) 0.0120(9) 0.0106(11) -0.0020(11)
C25 0.0301(11) 0.0357(11) 0.0723(17) 0.0096(9) 0.0000(10) 0.0132(11)
C26 0.0401(12) 0.0499(14) 0.0483(13) 0.0067(10) -0.0114(10) 0.0109(11)
C27 0.0389(12) 0.0404(12) 0.0366(11) 0.0075(9) -0.0010(9) 0.0014(9)

loop_
_atom_type_symbol
_atom_type_description
_atom_type_scat_dispersion_real
_atom_type_scat_dispersion_imag
_atom_type_scat_source
C C 0.0033 0.0016 'International Tables Vol C Tables 4.2.6.8 and 6.1.1.4'
H H 0.0000 0.0000 'International Tables Vol C Tables 4.2.6.8 and 6.1.1.4'
Cd Cd -0.8075 1.2024 'International Tables Vol C Tables 4.2.6.8 and 6.1.1.4'
Fe Fe 0.3463 0.8444 'International Tables Vol C Tables 4.2.6.8 and 6.1.1.4'
N N 0.0061 0.0033 'International Tables Vol C Tables 4.2.6.8 and 6.1.1.4'
P P 0.1023 0.0942 'International Tables Vol C Tables 4.2.6.8 and 6.1.1.4'
S S 0.1246 0.1234 'International Tables Vol C Tables 4.2.6.8 and 6.1.1.4'

loop_
_geom_angle_atom_site_label_1
_geom_angle_atom_site_label_2
_geom_angle_atom_site_label_3
_geom_angle_site_symmetry_1
_geom_angle_site_symmetry_3
_geom_angle
_geom_angle_publ_flag
S1 Cd S2 . . 69.213(16) y
S1 Cd S3 . . 144.657(19) y
S1 Cd S4 . . 105.851(16) y
S2 Cd S3 . . 101.051(17) y
S2 Cd S4 . . 156.76(2) y
S3 Cd S4 . . 69.328(16) y
S1 Cd P1 . . 102.541(17) y
S2 Cd P1 . . 110.979(18) y
S3 Cd P1 . . 112.501(18) y
S4 Cd P1 . . 92.246(17) y
C11 Fe C11 . 7 180.00(9) ?
C11 Fe C12 . . 40.96(7) ?
C11 Fe C12 7 . 139.04(7) ?
C11 Fe C12 . 7 139.04(7) ?
C12 Fe C12 . 7 180.0 ?
C11 Fe C14 . . 68.78(8) ?
C11 Fe C14 7 . 111.21(8) ?
C12 Fe C14 . . 68.13(8) ?
C12 Fe C14 7 . 111.87(8) ?
C11 Fe C14 . 7 111.21(8) ?
C12 Fe C14 . 7 111.87(8) ?
C14 Fe C14 . 7 180.00(10) ?
C11 Fe C15 . 7 138.70(8) ?
C12 Fe C15 . 7 111.22(8) ?
C14 Fe C15 . 7 139.35(8) ?
C11 Fe C15 . . 41.30(8) ?
C11 Fe C15 7 . 138.70(8) ?
C12 Fe C15 . . 68.78(8) ?
C12 Fe C15 7 . 111.22(8) ?
C14 Fe C15 . . 40.65(8) ?
C14 Fe C15 7 . 139.35(8) ?
C15 Fe C15 7 . 180.0 ?
C11 Fe C13 . . 68.54(8) ?
C11 Fe C13 7 . 111.46(8) ?
C12 Fe C13 . . 40.49(8) ?
C12 Fe C13 7 . 139.51(8) ?
C14 Fe C13 . . 40.10(9) ?
C14 Fe C13 7 . 139.90(9) ?
C15 Fe C13 7 . 111.85(9) ?
C15 Fe C13 . . 68.15(9) ?
C11 Fe C13 . 7 111.46(8) ?
C12 Fe C13 . 7 139.51(8) ?
C14 Fe C13 . 7 139.90(9) ?
C15 Fe C13 . 7 111.85(9) ?
C13 Fe C13 . 7 180.00(13) ?
Cd S1 C1 . . 86.03(6) y
Cd S2 C1 . . 85.87(6) y
Cd S3 C6 . . 85.31(6) y
Cd S4 C6 . . 84.65(6) y
C16 P1 C11 . . 106.19(9) ?
C16 P1 C22 . . 103.77(9) ?
C11 P1 C22 . . 104.41(8) ?
C16 P1 Cd . . 119.44(7) ?
C11 P1 Cd . . 115.25(6) ?
C22 P1 Cd . . 106.17(6) ?
C1 N1 C4 . . 122.61(16) ?
C1 N1 C2 . . 121.78(17) ?
C4 N1 C2 . . 115.52(16) ?
C6 N2 C9 . . 122.92(17) ?
C6 N2 C7 . . 121.96(17) ?
C9 N2 C7 . . 114.85(16) ?
S1 C1 S2 . . 118.88(11) y
S1 C1 N1 . . 120.77(14) y
S2 C1 N1 . . 120.35(14) y
N1 C2 C3 . . 111.95(19) ?
N1 C2 H2A . . 109.2 ?
C3 C2 H2A . . 109.2 ?
N1 C2 H2B . . 109.2 ?
C3 C2 H2B . . 109.2 ?
H2A C2 H2B . . 107.9 ?
C2 C3 H3A . . 109.5 ?
C2 C3 H3B . . 109.5 ?
H3A C3 H3B . . 109.5 ?
C2 C3 H3C . . 109.5 ?
H3A C3 H3C . . 109.5 ?
H3B C3 H3C . . 109.5 ?
N1 C4 C5 . . 111.33(17) ?
N1 C4 H4A . . 109.4 ?
C5 C4 H4A . . 109.4 ?
N1 C4 H4B . . 109.4 ?
C5 C4 H4B . . 109.4 ?
H4A C4 H4B . . 108.0 ?
C4 C5 H5A . . 109.5 ?
C4 C5 H5B . . 109.5 ?
H5A C5 H5B . . 109.5 ?
C4 C5 H5C . . 109.5 ?
H5A C5 H5C . . 109.5 ?
H5B C5 H5C . . 109.5 ?
S3 C6 S4 . . 118.76(11) y
S3 C6 N2 . . 120.86(15) y
S4 C6 N2 . . 120.38(15) y
N2 C7 C8 . . 111.5(2) ?
N2 C7 H7A . . 109.3 ?
C8 C7 H7A . . 109.3 ?
N2 C7 H7B . . 109.3 ?
C8 C7 H7B . . 109.3 ?
H7A C7 H7B . . 108.0 ?
C7 C8 H8A . . 109.5 ?
C7 C8 H8B . . 109.5 ?
H8A C8 H8B . . 109.5 ?
C7 C8 H8C . . 109.5 ?
H8A C8 H8C . . 109.5 ?
H8B C8 H8C . . 109.5 ?
N2 C9 C10 . . 112.7(2) ?
N2 C9 H9A . . 109.0 ?
C10 C9 H9A . . 109.0 ?
N2 C9 H9B . . 109.0 ?
C10 C9 H9B . . 109.0 ?
H9A C9 H9B . . 107.8 ?
C9 C10 H10A . . 109.5 ?
C9 C10 H10B . . 109.5 ?
H10A C10 H10B . . 109.5 ?
C9 C10 H10C . . 109.5 ?
H10A C10 H10C . . 109.5 ?
H10B C10 H10C . . 109.5 ?
C15 C11 C12 . . 107.30(17) ?
C15 C11 P1 . . 130.05(16) ?
C12 C11 P1 . . 122.61(15) ?
C15 C11 Fe . . 69.57(10) ?
C12 C11 Fe . . 69.83(10) ?
P1 C11 Fe . . 123.93(9) ?
C13 C12 C11 . . 108.12(19) ?
C13 C12 Fe . . 70.26(11) ?
C11 C12 Fe . . 69.21(10) ?
C13 C12 H12 . . 125.9 ?
C11 C12 H12 . . 125.9 ?
Fe C12 H12 . . 126.2 ?
C14 C13 C12 . . 108.42(19) ?
C14 C13 Fe . . 69.69(12) ?
C12 C13 Fe . . 69.26(11) ?
C14 C13 H13 . . 125.8 ?
C12 C13 H13 . . 125.8 ?
Fe C13 H13 . . 126.8 ?
C13 C14 C15 . . 108.51(18) ?
C13 C14 Fe . . 70.21(12) ?
C15 C14 Fe . . 69.35(11) ?
C13 C14 H14 . . 125.7 ?
C15 C14 H14 . . 125.7 ?
Fe C14 H14 . . 126.3 ?
C11 C15 C14 . . 107.65(19) ?
C11 C15 Fe . . 69.13(10) ?
C14 C15 Fe . . 70.00(11) ?
C11 C15 H15 . . 126.2 ?
C14 C15 H15 . . 126.2 ?
Fe C15 H15 . . 126.3 ?
C21 C16 C17 . . 119.1(2) ?
C21 C16 P1 . . 118.90(16) ?
C17 C16 P1 . . 122.03(16) ?
C18 C17 C16 . . 120.5(2) ?
C18 C17 H17 . . 119.7 ?
C16 C17 H17 . . 119.7 ?
C17 C18 C19 . . 119.8(3) ?
C17 C18 H18 . . 120.1 ?
C19 C18 H18 . . 120.1 ?
C20 C19 C18 . . 120.7(3) ?
C20 C19 H19 . . 119.7 ?
C18 C19 H19 . . 119.7 ?
C21 C20 C19 . . 120.2(3) ?
C21 C20 H20 . . 119.9 ?
C19 C20 H20 . . 119.9 ?
C20 C21 C16 . . 119.8(2) ?
C20 C21 H21 . . 120.1 ?
C16 C21 H21 . . 120.1 ?
C23 C22 C27 . . 118.88(18) ?
C23 C22 P1 . . 120.80(15) ?
C27 C22 P1 . . 120.15(15) ?
C22 C23 C24 . . 120.3(2) ?
C22 C23 H23 . . 119.9 ?
C24 C23 H23 . . 119.9 ?
C25 C24 C23 . . 120.3(2) ?
C25 C24 H24 . . 119.9 ?
C23 C24 H24 . . 119.9 ?
C26 C25 C24 . . 120.0(2) ?
C26 C25 H25 . . 120.0 ?
C24 C25 H25 . . 120.0 ?
C25 C26 C27 . . 120.2(2) ?
C25 C26 H26 . . 119.9 ?
C27 C26 H26 . . 119.9 ?
C22 C27 C26 . . 120.3(2) ?
C22 C27 H27 . . 119.8 ?
C26 C27 H27 . . 119.8 ?

loop_
_geom_bond_atom_site_label_1
_geom_bond_atom_site_label_2
_geom_bond_site_symmetry_2
_geom_bond_distance
_geom_bond_publ_flag
Cd S1 . 2.6079(5) y
Cd S2 . 2.6175(5) y
Cd S3 . 2.6029(5) y
Cd S4 . 2.6273(5) y
Cd P1 . 2.6539(5) y
Fe C11 . 2.0308(17) ?
Fe C12 . 2.0390(18) ?
Fe C14 . 2.0453(19) ?
Fe C15 . 2.0366(19) ?
Fe C13 . 2.0521(19) ?
S1 C1 . 1.7269(19) y
S2 C1 . 1.7196(19) y
S3 C6 . 1.7310(19) y
S4 C6 . 1.7257(19) y
P1 C11 . 1.8006(19) y
P1 C16 . 1.8144(19) y
P1 C22 . 1.8212(18) y
N1 C1 . 1.328(2) y
N1 C4 . 1.470(2) ?
N1 C2 . 1.472(3) ?
N2 C6 . 1.322(2) y
N2 C9 . 1.474(3) ?
N2 C7 . 1.475(3) ?
C2 C3 . 1.506(4) ?
C2 H2A . 0.9800 ?
C2 H2B . 0.9800 ?
C3 H3A . 0.9700 ?
C3 H3B . 0.9700 ?
C3 H3C . 0.9700 ?
C4 C5 . 1.509(3) ?
C4 H4A . 0.9800 ?
C4 H4B . 0.9800 ?
C5 H5A . 0.9700 ?
C5 H5B . 0.9700 ?
C5 H5C . 0.9700 ?
C7 C8 . 1.508(3) ?
C7 H7A . 0.9800 ?
C7 H7B . 0.9800 ?
C8 H8A . 0.9700 ?
C8 H8B . 0.9700 ?
C8 H8C . 0.9700 ?
C9 C10 . 1.493(3) ?
C9 H9A . 0.9800 ?
C9 H9B . 0.9800 ?
C10 H10A . 0.9700 ?
C10 H10B . 0.9700 ?
C10 H10C . 0.9700 ?
C11 C15 . 1.434(3) ?
C11 C12 . 1.424(3) ?
C12 C13 . 1.416(3) ?
C12 H12 . 0.9400 ?
C13 C14 . 1.405(3) ?
C13 H13 . 0.9400 ?
C14 C15 . 1.418(3) ?
C14 H14 . 0.9400 ?
C15 H15 . 0.9400 ?
C16 C21 . 1.392(3) ?
C16 C17 . 1.394(3) ?
C17 C18 . 1.379(3) ?
C17 H17 . 0.9400 ?
C18 C19 . 1.369(5) ?
C18 H18 . 0.9400 ?
C19 C20 . 1.377(4) ?
C19 H19 . 0.9400 ?
C20 C21 . 1.382(3) ?
C20 H20 . 0.9400 ?
C21 H21 . 0.9400 ?
C22 C23 . 1.384(3) ?
C22 C27 . 1.390(3) ?
C23 C24 . 1.389(3) ?
C23 H23 . 0.9400 ?
C24 C25 . 1.378(3) ?
C24 H24 . 0.9400 ?
C25 C26 . 1.366(4) ?
C25 H25 . 0.9400 ?
C26 C27 . 1.393(3) ?
C26 H26 . 0.9400 ?
C27 H27 . 0.9400 ?
